data_1506347
loop_
_publ_author_name
'Veleiro, Adriana S.'
'Pecci, Adali'
'Monteser\'in, Mar\'ia C'
'Baggio, Ricardo'
'Garland, Mar\'ia T'
'Lantos, Carlos P.'
'Burton, Gerardo'

_publ_section_title
;
 6,19-Sulfur-bridged progesterone analogues with antiimmunosuppressive
 activity.
;
_journal_issue 18
_journal_name_full 'Journal of medicinal chemistry'
_journal_page_first 5675
_journal_page_last 5683
_journal_paper_doi 10.1021/jm049266x
_journal_volume 48
_journal_year 2005
_chemical_formula_sum 'C21 H28 O3'
_chemical_formula_weight 328.43
_chemical_name_common 6,19-epoxyprogesterone
_chemical_name_systematic
; 
 6,19-epoxypregn-4-ene-3,20-dione
;
_space_group_IT_number 19
_symmetry_cell_setting monoclinic
_symmetry_space_group_name_Hall 'P 2ac 2ab'
_symmetry_space_group_name_H-M 'P 21 21 21'
_atom_sites_solution_hydrogens geom
_atom_sites_solution_primary direct
_atom_sites_solution_secondary difmap
_audit_creation_method SHELXL-97
_cell_angle_alpha 90.00
_cell_angle_beta 90.00
_cell_angle_gamma 90.00
_cell_formula_units_Z 8
_cell_length_a 10.405(2)
_cell_length_b 16.508(3)
_cell_length_c 20.850(4)
_cell_measurement_reflns_used 25
_cell_measurement_temperature 293(2)
_cell_measurement_theta_max 12.5
_cell_measurement_theta_min 7.5
_cell_volume 3581.3(12)
_computing_cell_refinement 'Siemens P3/P4-PC version V4.27 (1991)'
_computing_data_collection 'Siemens P3/P4-PC version V4.27 (1991)'
_computing_data_reduction 'XDISK in SHELXTL/PC(Sheldrick,1994)'
_computing_molecular_graphics 'XP in SHELXTL/PC(Sheldrick,1994)'
_computing_publication_material 'SHELXL-97 (Sheldrick, 1997)'
_computing_structure_refinement 'SHELXL-97 (Sheldrick, 1997)'
_computing_structure_solution 'SHELXS-97 (Sheldrick, 1997)'
_diffrn_ambient_temperature 293(2)
_diffrn_measured_fraction_theta_full 0.998
_diffrn_measured_fraction_theta_max 0.998
_diffrn_measurement_device_type 'Siemens R3m'
_diffrn_measurement_method \w/2\q
_diffrn_radiation_monochromator graphite
_diffrn_radiation_source 'fine-focus sealed tube'
_diffrn_radiation_type MoK\a
_diffrn_radiation_wavelength 0.71073
_diffrn_reflns_av_R_equivalents 0.061
_diffrn_reflns_av_sigmaI/netI 0.083
_diffrn_reflns_limit_h_max 12
_diffrn_reflns_limit_h_min 0
_diffrn_reflns_limit_k_max 19
_diffrn_reflns_limit_k_min 0
_diffrn_reflns_limit_l_max 24
_diffrn_reflns_limit_l_min 0
_diffrn_reflns_number 3885
_diffrn_reflns_theta_full 25.01
_diffrn_reflns_theta_max 25.01
_diffrn_reflns_theta_min 1.57
_diffrn_standards_decay_% <2
_diffrn_standards_interval_count 98
_diffrn_standards_number 2
_exptl_absorpt_coefficient_mu 0.080
_exptl_absorpt_correction_type none
_exptl_crystal_colour colorless
_exptl_crystal_density_diffrn 1.218
_exptl_crystal_density_method 'not measured'
_exptl_crystal_description plates
_exptl_crystal_F_000 1424
_exptl_crystal_size_max 0.45
_exptl_crystal_size_mid 0.40
_exptl_crystal_size_min 0.18
_refine_diff_density_max 0.140
_refine_diff_density_min -0.138
_refine_diff_density_rms 0.035
_refine_ls_abs_structure_details 'Flack H D (1983), Acta Cryst. A39, 876-881'
_refine_ls_abs_structure_Flack 2(3)
_refine_ls_extinction_method none
_refine_ls_goodness_of_fit_ref 1.002
_refine_ls_hydrogen_treatment mixed
_refine_ls_matrix_type full
_refine_ls_number_parameters 437
_refine_ls_number_reflns 3541
_refine_ls_number_restraints 0
_refine_ls_restrained_S_all 1.002
_refine_ls_R_factor_all 0.141
_refine_ls_R_factor_gt 0.057
_refine_ls_shift/su_max <0.01
_refine_ls_shift/su_mean <0.01
_refine_ls_structure_factor_coef Fsqd
_refine_ls_weighting_details 'w=1/[\s^2^(Fo^2^)+(0.0397P)^2^] where P=(Fo^2^+2Fc^2^)/3'
_refine_ls_weighting_scheme calc
_refine_ls_wR_factor_gt 0.090
_refine_ls_wR_factor_ref 0.115
_reflns_number_gt 1863
_reflns_number_total 3541
_reflns_threshold_expression >2sigma(I)
_cod_data_source_file jm049266xsi20050531_094552.cif
_cod_data_source_block GB_06
_cod_depositor_comments
;
The following automatic conversions were performed:

'_refine_ls_weighting_scheme' value 'calc
w=1/[\s^2^(Fo^2^)+(0.0397P)^2^] where P=(Fo^2^+2Fc^2^)/3' was changed
to 'calc'. New tag '_refine_ls_weighting_details' was created. The
value of the new tag was set to 'w=1/[\s^2^(Fo^2^)+(0.0397P)^2^]
where P=(Fo^2^+2Fc^2^)/3'.

Automatic conversion script
Id: cif_fix_values 3143 2015-03-26 13:38:13Z robertas 
;
_cod_original_sg_symbol_H-M P2(1)2(1)2(1)
_cod_database_code 1506347

loop_
_symmetry_equiv_pos_as_xyz
'x, y, z'
'-x+1/2, -y, z+1/2'
'-x, y+1/2, -z+1/2'
'x+1/2, -y+1/2, -z'

loop_
_atom_site_label
_atom_site_type_symbol
_atom_site_fract_x
_atom_site_fract_y
_atom_site_fract_z
_atom_site_U_iso_or_equiv
_atom_site_adp_type
_atom_site_occupancy
_atom_site_calc_flag
_atom_site_refinement_flags
O1A O 0.5950(3) 0.5921(2) 0.17374(19) 0.0606(11) Uani 1 d .
O2A O 0.7686(6) 0.8403(3) 0.0037(2) 0.132(2) Uani 1 d .
O3A O 1.2026(6) 0.2688(4) 0.1785(3) 0.129(2) Uani 1 d .
C1A C 0.8418(6) 0.7516(3) 0.1563(3) 0.0579(16) Uani 1 d .
H1AA H 0.7776 0.7871 0.1750 0.069 Uiso 1 calc R
H1AB H 0.9143 0.7492 0.1855 0.069 Uiso 1 calc R
C2A C 0.8852(6) 0.7860(4) 0.0931(3) 0.079(2) Uani 1 d .
H2AA H 0.9557 0.7536 0.0767 0.095 Uiso 1 calc R
H2AB H 0.9168 0.8406 0.0997 0.095 Uiso 1 calc R
C3A C 0.7782(8) 0.7876(4) 0.0441(3) 0.079(2) Uani 1 d .
C4A C 0.6862(6) 0.7199(4) 0.0460(3) 0.0668(18) Uani 1 d .
H4AA H 0.6241 0.7154 0.0141 0.080 Uiso 1 calc R
C5A C 0.6909(5) 0.6650(3) 0.0928(3) 0.0472(14) Uani 1 d .
C6A C 0.6151(5) 0.5906(4) 0.1053(3) 0.0586(16) Uani 1 d .
H6AA H 0.5337 0.5907 0.0816 0.070 Uiso 1 calc R
C7A C 0.6982(5) 0.5163(3) 0.0885(3) 0.0613(17) Uani 1 d .
H7AA H 0.6488 0.4672 0.0954 0.074 Uiso 1 calc R
H7AB H 0.7224 0.5185 0.0436 0.074 Uiso 1 calc R
C8A C 0.8195(5) 0.5142(3) 0.1302(2) 0.0470(14) Uani 1 d .
H8AA H 0.7931 0.5004 0.1739 0.056 Uiso 1 calc R
C9A C 0.8836(5) 0.5985(3) 0.1324(2) 0.0449(13) Uani 1 d .
H9AA H 0.9153 0.6095 0.0890 0.054 Uiso 1 calc R
C10A C 0.7849(5) 0.6664(3) 0.1482(2) 0.0449(13) Uani 1 d .
C11A C 1.0030(5) 0.5962(3) 0.1765(3) 0.0600(16) Uani 1 d .
H11A H 0.9757 0.5867 0.2203 0.072 Uiso 1 calc R
H11B H 1.0457 0.6484 0.1751 0.072 Uiso 1 calc R
C12A C 1.0991(5) 0.5294(3) 0.1563(3) 0.0598(16) Uani 1 d .
H12A H 1.1345 0.5425 0.1146 0.072 Uiso 1 calc R
H12B H 1.1694 0.5278 0.1868 0.072 Uiso 1 calc R
C13A C 1.0357(5) 0.4467(3) 0.1534(2) 0.0431(13) Uani 1 d .
C14A C 0.9197(5) 0.4519(3) 0.1092(2) 0.0470(14) Uani 1 d .
H14A H 0.9528 0.4713 0.0680 0.056 Uiso 1 calc R
C15A C 0.8762(6) 0.3648(3) 0.0975(3) 0.0678(18) Uani 1 d .
H15A H 0.8310 0.3598 0.0570 0.081 Uiso 1 calc R
H15B H 0.8209 0.3457 0.1318 0.081 Uiso 1 calc R
C16A C 1.0046(6) 0.3181(4) 0.0963(3) 0.0732(19) Uani 1 d .
H16A H 0.9997 0.2711 0.1241 0.088 Uiso 1 calc R
H16B H 1.0233 0.2998 0.0531 0.088 Uiso 1 calc R
C17A C 1.1095(5) 0.3755(3) 0.1195(2) 0.0555(16) Uani 1 d .
H17A H 1.1489 0.3986 0.0810 0.067 Uiso 1 calc R
C18A C 1.0001(5) 0.4178(3) 0.2210(2) 0.0667(18) Uani 1 d .
H18A H 0.9450 0.4571 0.2410 0.100 Uiso 1 calc R
H18B H 1.0768 0.4116 0.2461 0.100 Uiso 1 calc R
H18C H 0.9562 0.3668 0.2183 0.100 Uiso 1 calc R
C19A C 0.6937(5) 0.6418(3) 0.2028(2) 0.0532(15) Uani 1 d .
H19A H 0.7397 0.6114 0.2354 0.064 Uiso 1 calc R
H19B H 0.6560 0.6894 0.2226 0.064 Uiso 1 calc R
C20A C 1.2159(8) 0.3374(5) 0.1569(3) 0.089(2) Uani 1 d .
C21A C 1.3362(7) 0.3819(5) 0.1678(3) 0.125(3) Uani 1 d .
H21A H 1.3962 0.3476 0.1899 0.188 Uiso 1 calc R
H21B H 1.3191 0.4291 0.1933 0.188 Uiso 1 calc R
H21C H 1.3720 0.3980 0.1273 0.188 Uiso 1 calc R
O1B O 0.6009(4) 0.2092(2) 0.1859(2) 0.0752(12) Uani 1 d .
O2B O 0.9409(5) 0.1522(3) -0.0262(2) 0.1109(18) Uani 1 d .
O3B O 0.1582(4) -0.2103(2) 0.1732(2) 0.0809(14) Uani 1 d .
C1B C 0.8637(5) 0.0755(3) 0.1305(3) 0.0584(17) Uani 1 d .
H1BA H 0.8756 0.0254 0.1540 0.070 Uiso 1 calc R
H1BB H 0.9197 0.1161 0.1491 0.070 Uiso 1 calc R
C2B C 0.9001(5) 0.0623(4) 0.0596(3) 0.0701(19) Uani 1 d .
H2BA H 0.9905 0.0485 0.0569 0.084 Uiso 1 calc R
H2BB H 0.8511 0.0172 0.0427 0.084 Uiso 1 calc R
C3B C 0.8748(7) 0.1360(4) 0.0195(3) 0.0709(19) Uani 1 d .
C4B C 0.7641(6) 0.1860(3) 0.0372(3) 0.0586(17) Uani 1 d .
H4BA H 0.7397 0.2290 0.0111 0.070 Uiso 1 calc R
C5B C 0.6980(5) 0.1700(3) 0.0907(3) 0.0484(15) Uani 1 d .
C6B C 0.5791(6) 0.2085(3) 0.1178(3) 0.0654(18) Uani 1 d .
H6BA H 0.5665 0.2633 0.1010 0.078 Uiso 1 calc R
C7B C 0.4655(5) 0.1539(3) 0.1023(3) 0.0592(16) Uani 1 d .
H7BA H 0.4571 0.1485 0.0562 0.071 Uiso 1 calc R
H7BB H 0.3871 0.1780 0.1187 0.071 Uiso 1 calc R
C8B C 0.4847(5) 0.0700(3) 0.1324(2) 0.0450(14) Uani 1 d .
H8BA H 0.4729 0.0758 0.1788 0.054 Uiso 1 calc R
C9B C 0.6229(4) 0.0370(3) 0.1211(2) 0.0360(12) Uani 1 d .
H9BA H 0.6299 0.0263 0.0750 0.043 Uiso 1 calc R
C10B C 0.7241(5) 0.1031(3) 0.1366(2) 0.0461(14) Uani 1 d .
C11B C 0.6427(5) -0.0445(3) 0.1548(3) 0.0521(15) Uani 1 d .
H11C H 0.7275 -0.0651 0.1444 0.062 Uiso 1 calc R
H11D H 0.6387 -0.0365 0.2008 0.062 Uiso 1 calc R
C12B C 0.5419(4) -0.1071(3) 0.1351(2) 0.0464(14) Uani 1 d .
H12C H 0.5543 -0.1210 0.0903 0.056 Uiso 1 calc R
H12D H 0.5541 -0.1559 0.1603 0.056 Uiso 1 calc R
C13B C 0.4048(5) -0.0767(3) 0.1445(2) 0.0409(13) Uani 1 d .
C14B C 0.3920(4) 0.0064(3) 0.1096(2) 0.0405(13) Uani 1 d .
H14B H 0.4146 -0.0040 0.0647 0.049 Uiso 1 calc R
C15B C 0.2465(5) 0.0225(3) 0.1099(3) 0.0580(16) Uani 1 d .
H15C H 0.2218 0.0561 0.0738 0.070 Uiso 1 calc R
H15D H 0.2204 0.0491 0.1493 0.070 Uiso 1 calc R
C16B C 0.1850(5) -0.0632(3) 0.1047(3) 0.0568(15) Uani 1 d .
H16C H 0.1420 -0.0696 0.0637 0.068 Uiso 1 calc R
H16D H 0.1225 -0.0713 0.1386 0.068 Uiso 1 calc R
C17B C 0.2971(5) -0.1253(3) 0.1110(2) 0.0430(13) Uani 1 d .
H17B H 0.3267 -0.1389 0.0677 0.052 Uiso 1 calc R
C18B C 0.3744(5) -0.0703(3) 0.2169(2) 0.0581(16) Uani 1 d .
H18D H 0.3917 -0.1213 0.2373 0.087 Uiso 1 calc R
H18E H 0.2855 -0.0565 0.2226 0.087 Uiso 1 calc R
H18F H 0.4273 -0.0290 0.2359 0.087 Uiso 1 calc R
C19B C 0.6948(6) 0.1472(4) 0.1995(3) 0.0704(18) Uani 1 d .
H19C H 0.6612 0.1094 0.2309 0.084 Uiso 1 calc R
H19D H 0.7726 0.1714 0.2166 0.084 Uiso 1 calc R
C20B C 0.2579(6) -0.2035(3) 0.1441(3) 0.0503(14) Uani 1 d .
C21B C 0.3501(6) -0.2737(3) 0.1397(3) 0.0714(19) Uani 1 d .
H21G H 0.3028 -0.3229 0.1328 0.107 Uiso 1 calc R
H21D H 0.3979 -0.2779 0.1789 0.107 Uiso 1 calc R
H21E H 0.4082 -0.2651 0.1046 0.107 Uiso 1 calc R

loop_
_atom_site_aniso_label
_atom_site_aniso_U_11
_atom_site_aniso_U_22
_atom_site_aniso_U_33
_atom_site_aniso_U_23
_atom_site_aniso_U_13
_atom_site_aniso_U_12
O1A 0.049(2) 0.059(3) 0.075(3) 0.000(2) 0.008(2) -0.009(2)
O2A 0.203(6) 0.099(4) 0.094(3) 0.052(3) 0.041(4) 0.030(4)
O3A 0.134(5) 0.139(5) 0.115(4) 0.036(4) 0.002(4) 0.074(5)
C1A 0.064(4) 0.044(4) 0.066(4) -0.002(3) 0.012(3) -0.004(3)
C2A 0.075(5) 0.049(4) 0.113(6) 0.008(4) 0.029(5) -0.009(4)
C3A 0.103(6) 0.064(5) 0.071(5) 0.014(4) 0.043(5) 0.023(5)
C4A 0.083(5) 0.074(4) 0.043(3) 0.001(4) 0.000(4) 0.020(4)
C5A 0.044(3) 0.045(3) 0.053(4) -0.009(3) 0.009(3) 0.009(3)
C6A 0.046(3) 0.071(4) 0.058(4) -0.008(4) -0.017(3) 0.008(4)
C7A 0.056(4) 0.058(4) 0.071(4) -0.015(3) -0.011(4) 0.012(4)
C8A 0.051(3) 0.039(3) 0.051(3) 0.001(3) -0.001(3) 0.001(3)
C9A 0.047(3) 0.047(3) 0.041(3) -0.002(3) -0.001(3) 0.003(3)
C10A 0.047(3) 0.037(3) 0.050(3) -0.006(3) 0.000(3) -0.002(3)
C11A 0.049(3) 0.050(4) 0.081(4) -0.013(4) -0.006(3) 0.001(3)
C12A 0.048(3) 0.061(4) 0.070(4) -0.001(3) -0.009(3) 0.003(3)
C13A 0.042(3) 0.044(3) 0.044(3) -0.005(3) 0.002(3) 0.006(3)
C14A 0.050(3) 0.043(3) 0.048(3) -0.007(3) 0.006(3) 0.004(3)
C15A 0.068(4) 0.059(4) 0.076(4) -0.021(4) 0.004(4) -0.009(4)
C16A 0.081(5) 0.058(4) 0.081(4) -0.010(4) 0.007(4) 0.015(4)
C17A 0.062(4) 0.063(4) 0.041(3) -0.009(3) 0.002(3) 0.022(4)
C18A 0.072(4) 0.074(5) 0.054(3) -0.002(3) 0.003(3) 0.029(4)
C19A 0.062(4) 0.049(4) 0.048(3) 0.001(3) 0.006(3) -0.001(3)
C20A 0.089(6) 0.114(7) 0.064(5) -0.009(5) 0.008(4) 0.060(6)
C21A 0.082(5) 0.190(9) 0.104(6) -0.079(6) -0.043(5) 0.067(6)
O1B 0.079(3) 0.061(3) 0.086(3) -0.024(3) -0.017(3) 0.010(3)
O2B 0.117(4) 0.131(4) 0.085(3) 0.023(3) 0.029(3) -0.024(4)
O3B 0.057(3) 0.073(3) 0.113(4) 0.007(3) 0.033(3) -0.011(2)
C1B 0.042(3) 0.055(4) 0.078(5) 0.013(3) -0.011(3) -0.010(3)
C2B 0.036(4) 0.079(5) 0.095(5) 0.011(4) 0.000(4) -0.003(4)
C3B 0.073(5) 0.076(5) 0.063(4) 0.000(4) -0.011(4) -0.032(4)
C4B 0.070(4) 0.048(4) 0.058(4) 0.017(3) -0.029(4) -0.025(4)
C5B 0.042(3) 0.050(4) 0.054(4) 0.003(3) -0.023(3) -0.016(3)
C6B 0.080(5) 0.042(4) 0.073(4) -0.001(3) -0.019(4) 0.004(4)
C7B 0.058(4) 0.049(4) 0.071(4) -0.005(3) -0.013(3) 0.006(3)
C8B 0.040(3) 0.050(4) 0.045(3) 0.004(3) -0.007(3) 0.006(3)
C9B 0.035(3) 0.035(3) 0.038(3) 0.002(2) 0.003(2) 0.001(3)
C10B 0.052(4) 0.045(3) 0.041(3) 0.010(3) -0.011(3) -0.001(3)
C11B 0.036(3) 0.048(3) 0.072(4) 0.013(3) 0.004(3) -0.001(3)
C12B 0.039(3) 0.042(3) 0.059(4) 0.005(3) 0.001(3) -0.001(3)
C13B 0.035(3) 0.045(3) 0.043(3) 0.001(3) 0.005(3) 0.003(3)
C14B 0.034(3) 0.045(3) 0.042(3) -0.003(3) 0.003(3) 0.007(3)
C15B 0.039(3) 0.064(4) 0.072(4) 0.001(4) -0.002(3) 0.016(3)
C16B 0.038(3) 0.070(4) 0.062(3) 0.000(3) -0.011(3) -0.004(3)
C17B 0.042(3) 0.041(3) 0.046(3) -0.001(3) -0.003(3) 0.004(3)
C18B 0.058(4) 0.067(4) 0.049(3) -0.002(3) 0.001(3) 0.000(3)
C19B 0.074(4) 0.066(4) 0.071(4) -0.008(4) -0.023(4) -0.006(4)
C20B 0.056(4) 0.048(4) 0.047(3) 0.000(3) -0.004(3) -0.008(3)
C21B 0.073(4) 0.060(4) 0.081(4) 0.004(4) 0.007(4) -0.010(4)

loop_
_atom_type_symbol
_atom_type_description
_atom_type_scat_dispersion_real
_atom_type_scat_dispersion_imag
_atom_type_scat_source
C C 0.0033 0.0016 'International Tables Vol C Tables 4.2.6.8 and 6.1.1.4'
H H 0.0000 0.0000 'International Tables Vol C Tables 4.2.6.8 and 6.1.1.4'
O O 0.0106 0.0060 'International Tables Vol C Tables 4.2.6.8 and 6.1.1.4'

loop_
_geom_angle_atom_site_label_1
_geom_angle_atom_site_label_2
_geom_angle_atom_site_label_3
_geom_angle
C6A O1A C19A 108.7(4)
C2A C1A C10A 111.4(5)
C1A C2A C3A 112.2(5)
O2A C3A C4A 120.6(8)
O2A C3A C2A 122.8(8)
C4A C3A C2A 116.5(6)
C5A C4A C3A 120.9(6)
C4A C5A C6A 132.2(6)
C4A C5A C10A 124.8(5)
C6A C5A C10A 102.9(5)
O1A C6A C5A 103.7(4)
O1A C6A C7A 108.6(5)
C5A C6A C7A 108.8(4)
C8A C7A C6A 110.6(4)
C14A C8A C7A 114.5(4)
C14A C8A C9A 108.7(4)
C7A C8A C9A 110.6(4)
C8A C9A C11A 110.1(4)
C8A C9A C10A 111.8(4)
C11A C9A C10A 114.9(4)
C5A C10A C19A 99.3(4)
C5A C10A C1A 110.4(4)
C19A C10A C1A 113.5(4)
C5A C10A C9A 104.7(4)
C19A C10A C9A 112.0(4)
C1A C10A C9A 115.4(4)
C9A C11A C12A 112.0(4)
C13A C12A C11A 111.8(4)
C12A C13A C14A 108.6(4)
C12A C13A C18A 110.3(4)
C14A C13A C18A 112.5(4)
C12A C13A C17A 118.6(4)
C14A C13A C17A 99.1(4)
C18A C13A C17A 107.4(4)
C13A C14A C8A 114.0(4)
C13A C14A C15A 106.2(4)
C8A C14A C15A 118.5(5)
C14A C15A C16A 102.5(5)
C17A C16A C15A 107.7(4)
C20A C17A C16A 115.8(6)
C20A C17A C13A 116.3(4)
C16A C17A C13A 105.0(4)
O1A C19A C10A 106.1(4)
O3A C20A C21A 120.1(8)
O3A C20A C17A 119.8(8)
C21A C20A C17A 120.1(7)
C6B O1B C19B 107.2(4)
C10B C1B C2B 110.8(5)
C3B C2B C1B 112.2(5)
O2B C3B C4B 121.6(7)
O2B C3B C2B 121.4(7)
C4B C3B C2B 117.0(6)
C5B C4B C3B 120.3(6)
C4B C5B C10B 126.1(6)
C4B C5B C6B 130.9(6)
C10B C5B C6B 102.9(5)
O1B C6B C5B 104.2(5)
O1B C6B C7B 109.7(5)
C5B C6B C7B 108.0(4)
C6B C7B C8B 110.3(4)
C14B C8B C7B 114.6(4)
C14B C8B C9B 107.5(4)
C7B C8B C9B 112.0(4)
C11B C9B C10B 115.6(4)
C11B C9B C8B 111.2(4)
C10B C9B C8B 110.5(4)
C5B C10B C1B 110.0(5)
C5B C10B C19B 99.2(4)
C1B C10B C19B 113.7(5)
C5B C10B C9B 105.4(4)
C1B C10B C9B 114.8(4)
C19B C10B C9B 112.2(4)
C12B C11B C9B 112.3(4)
C13B C12B C11B 112.6(4)
C12B C13B C17B 116.7(4)
C12B C13B C18B 109.8(4)
C17B C13B C18B 109.2(4)
C12B C13B C14B 108.0(4)
C17B C13B C14B 100.6(4)
C18B C13B C14B 112.2(4)
C8B C14B C15B 120.7(4)
C8B C14B C13B 114.3(4)
C15B C14B C13B 103.5(4)
C14B C15B C16B 104.3(4)
C15B C16B C17B 106.5(4)
C20B C17B C13B 115.5(4)
C20B C17B C16B 113.4(4)
C13B C17B C16B 103.9(4)
O1B C19B C10B 107.7(4)
O3B C20B C21B 120.4(5)
O3B C20B C17B 122.5(5)
C21B C20B C17B 117.1(5)

loop_
_geom_bond_atom_site_label_1
_geom_bond_atom_site_label_2
_geom_bond_distance
O1A C6A 1.443(6)
O1A C19A 1.447(6)
O2A C3A 1.213(6)
O3A C20A 1.225(8)
C1A C2A 1.504(7)
C1A C10A 1.535(6)
C2A C3A 1.512(9)
C3A C4A 1.472(8)
C4A C5A 1.334(7)
C5A C6A 1.481(7)
C5A C10A 1.513(7)
C6A C7A 1.541(7)
C7A C8A 1.532(6)
C8A C14A 1.528(6)
C8A C9A 1.545(6)
C9A C11A 1.545(6)
C9A C10A 1.556(6)
C10A C19A 1.537(6)
C11A C12A 1.547(7)
C12A C13A 1.517(6)
C13A C14A 1.521(7)
C13A C18A 1.534(6)
C13A C17A 1.571(7)
C14A C15A 1.528(7)
C15A C16A 1.543(7)
C16A C17A 1.524(7)
C17A C20A 1.493(8)
C20A C21A 1.469(10)
O1B C6B 1.437(6)
O1B C19B 1.443(6)
O2B C3B 1.205(7)
O3B C20B 1.208(6)
C1B C10B 1.527(7)
C1B C2B 1.541(7)
C2B C3B 1.500(8)
C3B C4B 1.464(8)
C4B C5B 1.337(7)
C5B C10B 1.487(7)
C5B C6B 1.500(8)
C6B C7B 1.522(7)
C7B C8B 1.534(7)
C8B C14B 1.503(6)
C8B C9B 1.555(6)
C9B C11B 1.532(6)
C9B C10B 1.549(6)
C10B C19B 1.531(7)
C11B C12B 1.528(6)
C12B C13B 1.525(6)
C13B C17B 1.544(6)
C13B C18B 1.547(6)
C13B C14B 1.559(6)
C14B C15B 1.537(6)
C15B C16B 1.556(7)
C16B C17B 1.558(6)
C17B C20B 1.520(6)
C20B C21B 1.507(7)

loop_
_geom_torsion_atom_site_label_1
_geom_torsion_atom_site_label_2
_geom_torsion_atom_site_label_3
_geom_torsion_atom_site_label_4
_geom_torsion
C10A C1A C2A C3A 56.2(7)
C1A C2A C3A O2A 146.4(6)
C1A C2A C3A C4A -35.5(7)
O2A C3A C4A C5A -175.4(6)
C2A C3A C4A C5A 6.5(8)
C3A C4A C5A C6A -177.6(5)
C3A C4A C5A C10A 1.5(8)
C19A O1A C6A C5A -22.6(5)
C19A O1A C6A C7A 92.9(5)
C4A C5A C6A O1A -139.7(6)
C10A C5A C6A O1A 41.1(5)
C4A C5A C6A C7A 104.9(7)
C10A C5A C6A C7A -74.4(5)
O1A C6A C7A C8A -51.5(6)
C5A C6A C7A C8A 60.7(6)
C6A C7A C8A C14A -169.5(4)
C6A C7A C8A C9A -46.2(6)
C14A C8A C9A C11A -55.5(5)
C7A C8A C9A C11A 178.0(4)
C14A C8A C9A C10A 175.5(4)
C7A C8A C9A C10A 49.0(5)
C4A C5A C10A C19A 138.6(5)
C6A C5A C10A C19A -42.1(5)
C4A C5A C10A C1A 19.1(7)
C6A C5A C10A C1A -161.6(4)
C4A C5A C10A C9A -105.6(6)
C6A C5A C10A C9A 73.7(5)
C2A C1A C10A C5A -47.0(6)
C2A C1A C10A C19A -157.5(5)
C2A C1A C10A C9A 71.4(6)
C8A C9A C10A C5A -62.8(5)
C11A C9A C10A C5A 170.8(4)
C8A C9A C10A C19A 43.8(5)
C11A C9A C10A C19A -82.6(5)
C8A C9A C10A C1A 175.7(4)
C11A C9A C10A C1A 49.3(6)
C8A C9A C11A C12A 54.9(6)
C10A C9A C11A C12A -177.9(4)
C9A C11A C12A C13A -55.2(6)
C11A C12A C13A C14A 54.8(6)
C11A C12A C13A C18A -68.9(6)
C11A C12A C13A C17A 166.7(4)
C12A C13A C14A C8A -58.7(5)
C18A C13A C14A C8A 63.7(6)
C17A C13A C14A C8A 176.8(4)
C12A C13A C14A C15A 169.0(4)
C18A C13A C14A C15A -68.6(6)
C17A C13A C14A C15A 44.6(5)
C7A C8A C14A C13A -176.3(4)
C9A C8A C14A C13A 59.4(6)
C7A C8A C14A C15A -50.2(7)
C9A C8A C14A C15A -174.5(5)
C13A C14A C15A C16A -35.2(6)
C8A C14A C15A C16A -164.9(5)
C14A C15A C16A C17A 10.6(6)
C15A C16A C17A C20A 146.1(5)
C15A C16A C17A C13A 16.4(6)
C12A C13A C17A C20A 77.0(7)
C14A C13A C17A C20A -165.9(6)
C18A C13A C17A C20A -48.8(7)
C12A C13A C17A C16A -153.6(5)
C14A C13A C17A C16A -36.5(5)
C18A C13A C17A C16A 80.6(5)
C6A O1A C19A C10A -4.4(5)
C5A C10A C19A O1A 28.6(5)
C1A C10A C19A O1A 145.7(4)
C9A C10A C19A O1A -81.4(5)
C16A C17A C20A O3A -15.1(9)
C13A C17A C20A O3A 108.8(7)
C16A C17A C20A C21A 164.8(6)
C13A C17A C20A C21A -71.2(8)
C10B C1B C2B C3B 55.0(6)
C1B C2B C3B O2B 148.1(5)
C1B C2B C3B C4B -33.7(7)
O2B C3B C4B C5B -175.2(6)
C2B C3B C4B C5B 6.6(8)
C3B C4B C5B C10B -0.9(8)
C3B C4B C5B C6B -176.7(5)
C19B O1B C6B C5B -22.4(6)
C19B O1B C6B C7B 93.0(5)
C4B C5B C6B O1B -142.4(6)
C10B C5B C6B O1B 41.1(5)
C4B C5B C6B C7B 100.9(7)
C10B C5B C6B C7B -75.6(5)
O1B C6B C7B C8B -52.7(6)
C5B C6B C7B C8B 60.3(6)
C6B C7B C8B C14B -168.5(5)
C6B C7B C8B C9B -45.6(6)
C14B C8B C9B C11B -56.5(5)
C7B C8B C9B C11B 176.7(4)
C14B C8B C9B C10B 173.8(4)
C7B C8B C9B C10B 47.0(5)
C4B C5B C10B C1B 22.5(7)
C6B C5B C10B C1B -160.7(4)
C4B C5B C10B C19B 142.0(5)
C6B C5B C10B C19B -41.2(5)
C4B C5B C10B C9B -101.7(6)
C6B C5B C10B C9B 75.0(5)
C2B C1B C10B C5B -48.0(6)
C2B C1B C10B C19B -158.2(5)
C2B C1B C10B C9B 70.6(6)
C11B C9B C10B C5B 170.6(4)
C8B C9B C10B C5B -62.0(5)
C11B C9B C10B C1B 49.5(6)
C8B C9B C10B C1B 176.8(4)
C11B C9B C10B C19B -82.4(5)
C8B C9B C10B C19B 45.0(5)
C10B C9B C11B C12B -177.9(4)
C8B C9B C11B C12B 55.1(6)
C9B C11B C12B C13B -54.0(6)
C11B C12B C13B C17B 165.2(4)
C11B C12B C13B C18B -69.8(6)
C11B C12B C13B C14B 52.8(6)
C7B C8B C14B C15B -50.7(7)
C9B C8B C14B C15B -175.9(5)
C7B C8B C14B C13B -175.2(4)
C9B C8B C14B C13B 59.6(5)
C12B C13B C14B C8B -58.2(5)
C17B C13B C14B C8B 179.0(4)
C18B C13B C14B C8B 63.1(6)
C12B C13B C14B C15B 168.6(4)
C17B C13B C14B C15B 45.8(5)
C18B C13B C14B C15B -70.2(5)
C8B C14B C15B C16B -162.4(4)
C13B C14B C15B C16B -33.0(5)
C14B C15B C16B C17B 7.6(6)
C12B C13B C17B C20B 78.2(6)
C18B C13B C17B C20B -47.0(6)
C14B C13B C17B C20B -165.2(4)
C12B C13B C17B C16B -156.9(5)
C18B C13B C17B C16B 77.8(5)
C14B C13B C17B C16B -40.4(5)
C15B C16B C17B C20B 147.0(4)
C15B C16B C17B C13B 20.8(5)
C6B O1B C19B C10B -4.0(6)
C5B C10B C19B O1B 28.5(5)
C1B C10B C19B O1B 145.2(4)
C9B C10B C19B O1B -82.4(5)
C13B C17B C20B O3B 106.2(6)
C16B C17B C20B O3B -13.6(7)
C13B C17B C20B C21B -73.3(6)
C16B C17B C20B C21B 167.0(5)

loop_
_cod_related_entry_id
_cod_related_entry_code
_cod_related_entry_database
1 20163131 ChemSpider
